data_7213708
loop_
_publ_author_name
'Tang, Chunying'
'Wang, Fang'
'Jia, Dingxian'
'Jiang, Wenqing'
'Zhang, Yong'

_publ_section_title
;
 Syntheses and characterizations of polymeric silver iodoplumbates, and
 iodoplumbates with lanthanide complexes
;
_journal_issue 10
_journal_name_full CrystEngComm
_journal_page_first 2016
_journal_paper_doi 10.1039/c3ce41759j
_journal_volume 16
_journal_year 2014
_chemical_formula_moiety 'C16 H48 Ag2 I9 O8 Pb2 S8 Tm'
_chemical_formula_sum 'C16 H48 Ag2 I9 O8 Pb2 S8 Tm'
_chemical_formula_weight 2566.17
_chemical_name_systematic
; 
 ? 
;
_space_group_IT_number 66
_symmetry_cell_setting orthorhombic
_symmetry_Int_Tables_number 66
_symmetry_space_group_name_Hall '-C 2 2c'
_symmetry_space_group_name_H-M 'C c c m'
_atom_sites_solution_primary direct
_atom_sites_solution_secondary difmap
_audit_creation_method SHELXL-97
_cell_angle_alpha 90.00
_cell_angle_beta 90.00
_cell_angle_gamma 90.00
_cell_formula_units_Z 4
_cell_length_a 10.717(2)
_cell_length_b 24.883(5)
_cell_length_c 21.972(4)
_cell_measurement_reflns_used 10027
_cell_measurement_temperature 293(2)
_cell_measurement_theta_max 25.3491
_cell_measurement_theta_min 3.1052
_cell_volume 5859.3(19)
_computing_cell_refinement CrystalClear
_computing_data_collection CrystalClear
_computing_data_reduction CrystalStructure
_computing_structure_refinement 'SHELXL-97 (Sheldrick, 1997)'
_computing_structure_solution 'SHELXS-97 (Sheldrick, 1990)'
_diffrn_ambient_temperature 293(2)
_diffrn_detector_area_resol_mean 7.31
_diffrn_measured_fraction_theta_full 0.998
_diffrn_measured_fraction_theta_max 0.998
_diffrn_measurement_device_type 'Rigaku Mercury'
_diffrn_measurement_method \w
_diffrn_radiation_monochromator graphite
_diffrn_radiation_source 'fine-focus sealed tube'
_diffrn_radiation_type MoK\a
_diffrn_radiation_wavelength 0.71073
_diffrn_reflns_av_R_equivalents 0.0624
_diffrn_reflns_av_sigmaI/netI 0.0307
_diffrn_reflns_limit_h_max 12
_diffrn_reflns_limit_h_min -12
_diffrn_reflns_limit_k_max 28
_diffrn_reflns_limit_k_min -29
_diffrn_reflns_limit_l_max 26
_diffrn_reflns_limit_l_min -26
_diffrn_reflns_number 27049
_diffrn_reflns_theta_full 25.35
_diffrn_reflns_theta_max 25.35
_diffrn_reflns_theta_min 3.11
_exptl_absorpt_coefficient_mu 12.938
_exptl_absorpt_correction_T_max 0.1125
_exptl_absorpt_correction_T_min 0.0596
_exptl_absorpt_correction_type multi-scan
_exptl_absorpt_process_details 'Jacobson, R. (1998) Private communication'
_exptl_crystal_colour 'Light yellow'
_exptl_crystal_density_diffrn 2.909
_exptl_crystal_density_method 'not measured'
_exptl_crystal_description Prism
_exptl_crystal_F_000 4560
_exptl_crystal_size_max 0.50
_exptl_crystal_size_mid 0.30
_exptl_crystal_size_min 0.30
_refine_diff_density_max 0.869
_refine_diff_density_min -1.494
_refine_diff_density_rms 0.159
_refine_ls_extinction_coef 0.000204(15)
_refine_ls_extinction_expression Fc^*^=kFc[1+0.001xFc^2^\l^3^/sin(2\q)]^-1/4^
_refine_ls_extinction_method SHELXL
_refine_ls_goodness_of_fit_ref 1.278
_refine_ls_matrix_type full
_refine_ls_number_parameters 131
_refine_ls_number_reflns 2764
_refine_ls_number_restraints 8
_refine_ls_restrained_S_all 1.280
_refine_ls_R_factor_all 0.0641
_refine_ls_R_factor_gt 0.0561
_refine_ls_shift/su_max 0.000
_refine_ls_shift/su_mean 0.000
_refine_ls_structure_factor_coef Fsqd
_refine_ls_weighting_details 'calc w=1/[\s^2^(Fo^2^)+(0.0250P)^2^+94.9515P] where P=(Fo^2^+2Fc^2^)/3'
_refine_ls_weighting_scheme calc
_refine_ls_wR_factor_gt 0.1022
_refine_ls_wR_factor_ref 0.1048
_reflns_number_gt 2532
_reflns_number_total 2764
_reflns_threshold_expression >2sigma(I)
_cod_data_source_file c3ce41759j.txt
_cod_data_source_block o66-1
_cod_original_cell_volume 5859(2)
_cod_database_code 7213708

loop_
_symmetry_equiv_pos_as_xyz
'x, y, z'
'-x, -y, z'
'-x, y, -z+1/2'
'x, -y, -z+1/2'
'x+1/2, y+1/2, z'
'-x+1/2, -y+1/2, z'
'-x+1/2, y+1/2, -z+1/2'
'x+1/2, -y+1/2, -z+1/2'
'-x, -y, -z'
'x, y, -z'
'x, -y, z-1/2'
'-x, y, z-1/2'
'-x+1/2, -y+1/2, -z'
'x+1/2, y+1/2, -z'
'x+1/2, -y+1/2, z-1/2'
'-x+1/2, y+1/2, z-1/2'

loop_
_atom_site_label
_atom_site_type_symbol
_atom_site_fract_x
_atom_site_fract_y
_atom_site_fract_z
_atom_site_U_iso_or_equiv
_atom_site_adp_type
_atom_site_occupancy
_atom_site_symmetry_multiplicity
_atom_site_calc_flag
_atom_site_refinement_flags
Pb1 Pb 0.01635(6) 0.20016(2) 0.0000 0.0636(2) Uani 1 2 d S
Ag1 Ag 0.2500 0.2500 0.10044(9) 0.0840(7) Uani 1 2 d S
I1 I 0.03497(10) 0.21040(5) 0.14743(5) 0.0761(4) Uani 1 1 d .
I2 I 0.32592(11) 0.17238(4) 0.0000 0.0669(4) Uani 1 2 d S
I3 I -0.06878(13) 0.08570(5) 0.0000 0.0831(5) Uani 1 2 d S
I4 I -0.2500 0.2500 0.0000 0.0752(5) Uani 1 4 d S
Tm1 Tm 0.0000 0.5000 0.2500 0.0674(2) Uani 1 4 d S
O1 O 0.1552(10) 0.4731(6) 0.1892(6) 0.099(5) Uani 1 1 d .
O2 O 0.0745(15) 0.4262(5) 0.3016(6) 0.096(6) Uani 1 1 d .
S1A S 0.2259(8) 0.4395(3) 0.1566(4) 0.097(3) Uani 0.50 1 d PD
S1B S 0.2645(8) 0.4795(4) 0.1608(5) 0.103(3) Uani 0.50 1 d PD
S2A S 0.1674(7) 0.3933(3) 0.3176(4) 0.083(2) Uani 0.50 1 d PD
S2B S 0.0721(7) 0.3756(3) 0.3197(3) 0.0681(19) Uani 0.50 1 d PD
C1 C 0.240(3) 0.4682(11) 0.0833(6) 0.103(19) Uani 1 1 d D
C2 C 0.3874(17) 0.4351(13) 0.1668(18) 0.097(2) Uani 1 1 d D
C3 C 0.1355(19) 0.3670(8) 0.3913(6) 0.095(8) Uani 1 1 d D
C4 C 0.1784(16) 0.3324(6) 0.2780(10) 0.087(8) Uani 1 1 d D

loop_
_atom_site_aniso_label
_atom_site_aniso_U_11
_atom_site_aniso_U_22
_atom_site_aniso_U_33
_atom_site_aniso_U_23
_atom_site_aniso_U_13
_atom_site_aniso_U_12
Pb1 0.0637(4) 0.0678(4) 0.0603(4) 0.000 0.000 0.0027(3)
Ag1 0.0780(11) 0.0797(18) 0.0933(14) 0.000 0.000 -0.0323(12)
I1 0.0788(7) 0.0866(9) 0.0619(6) 0.0078(6) 0.0097(5) -0.0146(6)
I2 0.0598(7) 0.0492(6) 0.0918(9) 0.000 0.000 0.0105(5)
I3 0.0771(9) 0.0489(7) 0.1234(13) 0.000 0.000 -0.0019(6)
I4 0.0486(9) 0.0647(10) 0.1123(16) 0.000 0.000 0.0151(8)
Tm1 0.0757(5) 0.0736(4) 0.0538(5) 0.000 0.000 0.000
O1 0.088(8) 0.104(13) 0.105(9) -0.028(9) 0.020(7) 0.018(8)
O2 0.092(15) 0.109(9) 0.088(10) 0.024(8) 0.010(10) 0.016(10)
S1A 0.107(6) 0.056(4) 0.129(8) -0.019(5) 0.024(6) -0.010(4)
S1B 0.090(6) 0.094(6) 0.126(8) -0.024(6) 0.023(6) -0.0121(5)
S2A 0.067(5) 0.065(4) 0.117(7) 0.029(4) -0.020(4) 0.002(4)
S2B 0.058(4) 0.051(4) 0.094(5) 0.023(3) -0.015(4) -0.001(3)
C1 0.094(5) 0.107(4) 0.102(2) -0.015(2) 0.013(3) -0.019(3)
C2 0.104(2) 0.102(6) 0.090(5) 0.013(4) 0.016(3) 0.010(3)
C3 0.094(19) 0.090(15) 0.103(14) 0.022(12) -0.0250(14) -0.015(14)
C4 0.0912(15) 0.081(11) 0.090(2) -0.022(13) -0.008(15) 0.016(11)

loop_
_atom_type_symbol
_atom_type_description
_atom_type_scat_dispersion_real
_atom_type_scat_dispersion_imag
_atom_type_scat_source
C C 0.0033 0.0016 'International Tables Vol C Tables 4.2.6.8 and 6.1.1.4'
H H 0.0000 0.0000 'International Tables Vol C Tables 4.2.6.8 and 6.1.1.4'
O O 0.0106 0.0060 'International Tables Vol C Tables 4.2.6.8 and 6.1.1.4'
S S 0.1246 0.1234 'International Tables Vol C Tables 4.2.6.8 and 6.1.1.4'
Ag Ag -0.8971 1.1015 'International Tables Vol C Tables 4.2.6.8 and 6.1.1.4'
I I -0.4742 1.8119 'International Tables Vol C Tables 4.2.6.8 and 6.1.1.4'
Tm Tm -0.3139 5.2483 'International Tables Vol C Tables 4.2.6.8 and 6.1.1.4'
Pb Pb -3.3944 10.1111 'International Tables Vol C Tables 4.2.6.8 and 6.1.1.4'

loop_
_geom_angle_atom_site_label_1
_geom_angle_atom_site_label_2
_geom_angle_atom_site_label_3
_geom_angle
_geom_angle_site_symmetry_1
_geom_angle_site_symmetry_3
I3 Pb1 I4 95.72(3) . .
I3 Pb1 I1 95.35(2) . .
I4 Pb1 I1 91.44(2) . .
I3 Pb1 I1 95.35(2) . 10
I4 Pb1 I1 91.44(2) . 10
I1 Pb1 I1 168.60(4) . 10
I3 Pb1 I2 95.99(4) . .
I4 Pb1 I2 168.29(3) . .
I1 Pb1 I2 87.48(2) . .
I1 Pb1 I2 87.48(2) 10 .
I1 Ag1 I1 135.22(9) 6 .
I1 Ag1 I2 106.24(4) 6 .
I1 Ag1 I2 105.83(4) . .
I1 Ag1 I2 105.83(4) 6 13
I1 Ag1 I2 106.24(4) . 13
I2 Ag1 I2 87.04(6) . 13
Ag1 I1 Pb1 72.64(5) . .
Ag1 I2 Ag1 92.96(6) . 13
Ag1 I2 Pb1 66.97(2) . .
Ag1 I2 Pb1 66.97(2) 13 .
Pb1 I4 Pb1 180.00(2) . 13_455
O1 Tm1 O1 145.2(8) 4_565 2_565
O1 Tm1 O1 83.8(7) 4_565 .
O1 Tm1 O1 106.6(7) 2_565 .
O1 Tm1 O1 106.6(7) 4_565 3
O1 Tm1 O1 83.8(7) 2_565 3
O1 Tm1 O1 145.2(8) . 3
O1 Tm1 O2 142.3(6) 4_565 3
O1 Tm1 O2 71.7(6) 2_565 3
O1 Tm1 O2 74.1(5) . 3
O1 Tm1 O2 78.3(5) 3 3
O1 Tm1 O2 74.1(5) 4_565 2_565
O1 Tm1 O2 78.3(5) 2_565 2_565
O1 Tm1 O2 142.3(6) . 2_565
O1 Tm1 O2 71.7(6) 3 2_565
O2 Tm1 O2 139.4(8) 3 2_565
O1 Tm1 O2 78.3(5) 4_565 4_565
O1 Tm1 O2 74.1(5) 2_565 4_565
O1 Tm1 O2 71.7(6) . 4_565
O1 Tm1 O2 142.3(6) 3 4_565
O2 Tm1 O2 120.9(7) 3 4_565
O2 Tm1 O2 74.2(8) 2_565 4_565
O1 Tm1 O2 71.7(6) 4_565 .
O1 Tm1 O2 142.3(6) 2_565 .
O1 Tm1 O2 78.3(5) . .
O1 Tm1 O2 74.1(5) 3 .
O2 Tm1 O2 74.2(8) 3 .
O2 Tm1 O2 120.9(7) 2_565 .
O2 Tm1 O2 139.4(8) 4_565 .
S1B O1 S1A 47.7(5) . .
S1B O1 Tm1 153.6(10) . .
S1A O1 Tm1 158.2(11) . .
S2B O2 S2A 49.5(5) . .
S2B O2 Tm1 154.4(12) . .
S2A O2 Tm1 151.3(11) . .
O1 S1A C2 122.1(15) . .
O1 S1A C1 106.4(14) . .
C2 S1A C1 93.3(18) . .
O1 S1B C2 123.9(14) . .
O1 S1B C1 107.8(14) . .
C2 S1B C1 95.0(19) . .
O2 S2A C4 116.7(11) . .
O2 S2A C3 108.7(10) . .
C4 S2A C3 98.5(11) . .
O2 S2B C3 112.6(10) . .
O2 S2B C4 113.6(10) . .
C3 S2B C4 98.1(11) . .
S1B C1 S1A 35.9(4) . .
S1B C2 S1A 36.3(4) . .
S2B C3 S2A 37.0(4) . .
S2A C4 S2B 36.3(4) . .

loop_
_geom_bond_atom_site_label_1
_geom_bond_atom_site_label_2
_geom_bond_distance
_geom_bond_site_symmetry_2
Pb1 I3 2.9909(15) .
Pb1 I4 3.1122(8) .
Pb1 I1 3.2555(12) .
Pb1 I1 3.2555(12) 10
Pb1 I2 3.3889(14) .
Ag1 I1 2.7107(13) 6
Ag1 I1 2.7107(13) .
Ag1 I2 3.0436(17) .
Ag1 I2 3.0436(17) 13
I2 Ag1 3.0436(17) 13
I4 Pb1 3.1122(8) 13_455
Tm1 O1 2.235(9) 4_565
Tm1 O1 2.235(9) 2_565
Tm1 O1 2.235(9) .
Tm1 O1 2.235(9) 3
Tm1 O2 2.301(10) 3
Tm1 O2 2.301(10) 2_565
Tm1 O2 2.301(10) 4_565
Tm1 O2 2.301(10) .
O1 S1B 1.337(13) .
O1 S1A 1.337(12) .
O2 S2B 1.321(13) .
O2 S2A 1.336(13) .
S1A C2 1.749(17) .
S1A C1 1.769(16) .
S1B C2 1.725(17) .
S1B C1 1.744(16) .
S2A C4 1.752(14) .
S2A C3 1.780(14) .
S2B C3 1.727(13) .
S2B C4 1.815(14) .

loop_
_geom_torsion_atom_site_label_1
_geom_torsion_atom_site_label_2
_geom_torsion_atom_site_label_3
_geom_torsion_atom_site_label_4
_geom_torsion
_geom_torsion_site_symmetry_1
_geom_torsion_site_symmetry_4
I1 Ag1 I1 Pb1 -177.13(3) 6 .
I2 Ag1 I1 Pb1 -42.83(4) . .
I2 Ag1 I1 Pb1 48.70(5) 13 .
I3 Pb1 I1 Ag1 131.80(4) . .
I4 Pb1 I1 Ag1 -132.32(3) . .
I1 Pb1 I1 Ag1 -27.8(2) 10 .
I2 Pb1 I1 Ag1 36.02(3) . .
I1 Ag1 I2 Ag1 -105.63(5) 6 13
I1 Ag1 I2 Ag1 106.04(5) . 13
I2 Ag1 I2 Ag1 0.0 13 13
I1 Ag1 I2 Pb1 -169.04(5) 6 .
I1 Ag1 I2 Pb1 42.63(4) . .
I2 Ag1 I2 Pb1 -63.41(2) 13 .
I3 Pb1 I2 Ag1 -128.01(3) . .
I4 Pb1 I2 Ag1 51.99(3) . .
I1 Pb1 I2 Ag1 -32.90(4) . .
I1 Pb1 I2 Ag1 136.88(4) 10 .
I3 Pb1 I2 Ag1 128.01(3) . 13
I4 Pb1 I2 Ag1 -51.99(3) . 13
I1 Pb1 I2 Ag1 -136.88(4) . 13
I1 Pb1 I2 Ag1 32.90(4) 10 13
I3 Pb1 I4 Pb1 0.0 . 13_455
I1 Pb1 I4 Pb1 -95.52(2) . 13_455
I1 Pb1 I4 Pb1 95.52(2) 10 13_455
I2 Pb1 I4 Pb1 180.0 . 13_455
O1 Tm1 O1 S1B -45(2) 4_565 .
O1 Tm1 O1 S1B 101(3) 2_565 .
O1 Tm1 O1 S1B -156(3) 3 .
O2 Tm1 O1 S1B 166(3) 3 .
O2 Tm1 O1 S1B 9(3) 2_565 .
O2 Tm1 O1 S1B 35(2) 4_565 .
O2 Tm1 O1 S1B -118(3) . .
O1 Tm1 O1 S1A 120(3) 4_565 .
O1 Tm1 O1 S1A -94(3) 2_565 .
O1 Tm1 O1 S1A 10(3) 3 .
O2 Tm1 O1 S1A -29(3) 3 .
O2 Tm1 O1 S1A 174(2) 2_565 .
O2 Tm1 O1 S1A -160(3) 4_565 .
O2 Tm1 O1 S1A 48(3) . .
O1 Tm1 O2 S2B 170(2) 4_565 .
O1 Tm1 O2 S2B 0(3) 2_565 .
O1 Tm1 O2 S2B -102(2) . .
O1 Tm1 O2 S2B 56(2) 3 .
O2 Tm1 O2 S2B -26.0(19) 3 .
O2 Tm1 O2 S2B 113(2) 2_565 .
O2 Tm1 O2 S2B -145(2) 4_565 .
O1 Tm1 O2 S2A -56(2) 4_565 .
O1 Tm1 O2 S2A 133(2) 2_565 .
O1 Tm1 O2 S2A 31(2) . .
O1 Tm1 O2 S2A -170(2) 3 .
O2 Tm1 O2 S2A 107(2) 3 .
O2 Tm1 O2 S2A -114(2) 2_565 .
O2 Tm1 O2 S2A -12(2) 4_565 .
S1B O1 S1A C2 45.1(16) . .
Tm1 O1 S1A C2 -126(3) . .
S1B O1 S1A C1 -59.7(12) . .
Tm1 O1 S1A C1 129(3) . .
S1A O1 S1B C2 -47.1(17) . .
Tm1 O1 S1B C2 126(3) . .
S1A O1 S1B C1 61.9(13) . .
Tm1 O1 S1B C1 -125(2) . .
S2B O2 S2A C4 55.8(11) . .
Tm1 O2 S2A C4 -100(2) . .
S2B O2 S2A C3 -54.4(9) . .
Tm1 O2 S2A C3 150(2) . .
S2A O2 S2B C3 59.3(10) . .
Tm1 O2 S2B C3 -148(2) . .
S2A O2 S2B C4 -51.1(10) . .
Tm1 O2 S2B C4 102(2) . .
O1 S1B C1 S1A -57.4(11) . .
C2 S1B C1 S1A 70.6(12) . .
O1 S1A C1 S1B 56.7(11) . .
C2 S1A C1 S1B -68.2(13) . .
O1 S1B C2 S1A 44.5(15) . .
C1 S1B C2 S1A -70.9(11) . .
O1 S1A C2 S1B -43.4(15) . .
C1 S1A C2 S1B 68.3(11) . .
O2 S2B C3 S2A -54.7(10) . .
C4 S2B C3 S2A 65.1(8) . .
O2 S2A C3 S2B 51.9(10) . .
C4 S2A C3 S2B -70.2(8) . .
O2 S2A C4 S2B -50.6(10) . .
C3 S2A C4 S2B 65.4(8) . .
O2 S2B C4 S2A 49.7(11) . .
C3 S2B C4 S2A -69.4(8) . .
